data_2020416
loop_
_publ_author_name
'Samigullin, Kamil'
'Soltani, Yashar'
'Lerner, Hans-Wolfram'
'Wagner, Matthias'
'Bolte, Michael'

_publ_section_title
;
 Conformational studies on heteroleptic trifluoromethyl-substituted
 phenylboranes
;
_journal_coeditor_code SK3617
_journal_issue 3
_journal_name_full 'Acta Crystallographica Section C'
_journal_page_first 189
_journal_page_last 197
_journal_paper_doi 10.1107/S2053229616002242
_journal_volume 72
_journal_year 2016
_chemical_formula_iupac 'C24 H9 B F18'
_chemical_formula_moiety 'C24 H9 B F18'
_chemical_formula_sum 'C24 H9 B F18'
_chemical_formula_weight 650.12
_chemical_name_systematic
;
[3,5-Bis(trifluoromethyl)phenyl]bis[2,6-bis(trifluoromethyl)phenyl]borane
;
_space_group_crystal_system triclinic
_space_group_IT_number 2
_space_group_name_Hall '-P 1'
_space_group_name_H-M_alt 'P -1'
_symmetry_space_group_name_Hall '-P 1'
_symmetry_space_group_name_H-M 'P -1'
_atom_sites_solution_hydrogens geom
_audit_creation_method SHELXL-2014/6
_cell_angle_alpha 103.491(6)
_cell_angle_beta 95.430(6)
_cell_angle_gamma 99.093(6)
_cell_formula_units_Z 2
_cell_length_a 8.2059(6)
_cell_length_b 8.7103(7)
_cell_length_c 18.0982(14)
_cell_measurement_reflns_used 23861
_cell_measurement_temperature 173(2)
_cell_measurement_theta_max 27.8
_cell_measurement_theta_min 3.5
_cell_volume 1230.38(17)
_computing_cell_refinement
;
X-AREA (Stoe & Cie, 2001)
;
_computing_data_collection
;
X-AREA (Stoe & Cie, 2001)
;
_computing_data_reduction
;
X-AREA (Stoe & Cie, 2001)
;
_computing_molecular_graphics
;
XP in SHELXTL-Plus (Sheldrick, 2008)
;
_computing_publication_material
;
SHELXL2014 (Sheldrick, 2015) and publCIF (Westrip, 2010)
;
_computing_structure_refinement
;
SHELXL2014 (Sheldrick, 2015)
;
_computing_structure_solution
;
SHELXS (Sheldrick, 2008)
;
_diffrn_ambient_temperature 173(2)
_diffrn_measured_fraction_theta_full 0.997
_diffrn_measured_fraction_theta_max 0.987
_diffrn_measurement_device_type 'Stoe IPDS II two-circle'
_diffrn_measurement_method \w
_diffrn_radiation_type MoK\a
_diffrn_radiation_wavelength 0.71073
_diffrn_reflns_av_R_equivalents 0.0577
_diffrn_reflns_limit_h_max 10
_diffrn_reflns_limit_h_min -10
_diffrn_reflns_limit_k_max 9
_diffrn_reflns_limit_k_min -11
_diffrn_reflns_limit_l_max 23
_diffrn_reflns_limit_l_min -23
_diffrn_reflns_number 25668
_diffrn_reflns_theta_full 25.000
_diffrn_reflns_theta_max 27.640
_diffrn_reflns_theta_min 3.482
_exptl_absorpt_coefficient_mu 0.198
_exptl_absorpt_correction_T_max 1.000
_exptl_absorpt_correction_T_min 0.434
_exptl_absorpt_correction_type multi-scan
_exptl_absorpt_process_details
;
(X-AREA; Stoe & Cie, 2001)
;
_exptl_crystal_colour colourless
_exptl_crystal_density_diffrn 1.755
_exptl_crystal_description plate
_exptl_crystal_F_000 640
_exptl_crystal_size_max 0.210
_exptl_crystal_size_mid 0.170
_exptl_crystal_size_min 0.080
_refine_diff_density_max 0.583
_refine_diff_density_min -0.356
_refine_ls_extinction_method none
_refine_ls_goodness_of_fit_ref 1.037
_refine_ls_hydrogen_treatment constr
_refine_ls_matrix_type full
_refine_ls_number_parameters 416
_refine_ls_number_reflns 5677
_refine_ls_number_restraints 36
_refine_ls_restrained_S_all 1.192
_refine_ls_R_factor_all 0.0733
_refine_ls_R_factor_gt 0.0574
_refine_ls_shift/su_max 0.000
_refine_ls_shift/su_mean 0.000
_refine_ls_structure_factor_coef Fsqd
_refine_ls_weighting_details 'w=1/[\s^2^(Fo^2^)+(0.0593P)^2^+1.1354P] where P=(Fo^2^+2Fc^2^)/3'
_refine_ls_weighting_scheme calc
_refine_ls_wR_factor_gt 0.1383
_refine_ls_wR_factor_ref 0.1475
_reflns_number_gt 4520
_reflns_number_total 5677
_reflns_threshold_expression 'I > 2\s(I)'
_cod_data_source_file sk3617sup1.cif
_cod_data_source_block II
_cod_depositor_comments 'Adding full bibliography for 2020415--2020419.cif.'
_cod_database_code 2020416
_cod_database_fobs_code 2020416
_shelx_space_group_comment
;
The symmetry employed for this shelxl refinement is uniquely defined
by the following loop, which should always be used as a source of
symmetry information in preference to the above space-group names.
They are only intended as comments.
;
_shelx_estimated_absorpt_t_min 0.960
_shelx_estimated_absorpt_t_max 0.984
_shelxl_version_number 2014/6

loop_
_space_group_symop_operation_xyz
'x, y, z'
'-x, -y, -z'

loop_
_atom_site_type_symbol
_atom_site_label
_atom_site_fract_x
_atom_site_fract_y
_atom_site_fract_z
_atom_site_U_iso_or_equiv
_atom_site_adp_type
_atom_site_calc_flag
_atom_site_occupancy
_atom_site_disorder_assembly
_atom_site_disorder_group
B B1 0.1728(3) 0.3799(3) 0.23100(13) 0.0235(4) Uani d 1 . .
C C1 0.2670(2) 0.3357(2) 0.30035(12) 0.0241(4) Uani d 1 . .
C C2 0.4178(2) 0.2812(3) 0.29397(12) 0.0261(4) Uani d 1 . .
H H2 0.4649 0.2746 0.2476 0.031 Uiso calc 1 . .
C C3 0.5002(3) 0.2365(3) 0.35398(13) 0.0280(4) Uani d 1 . .
C C4 0.4325(3) 0.2417(3) 0.42187(12) 0.0291(4) Uani d 1 . .
H H4 0.4881 0.2102 0.4628 0.035 Uiso calc 1 . .
C C5 0.2817(3) 0.2937(3) 0.42861(12) 0.0284(4) Uani d 1 . .
C C6 0.2008(2) 0.3422(3) 0.36966(12) 0.0260(4) Uani d 1 . .
H H6 0.0994 0.3802 0.3761 0.031 Uiso calc 1 . .
C C7 0.6611(3) 0.1782(3) 0.34318(15) 0.0397(5) Uani d 1 . .
C C8 0.2056(3) 0.2939(3) 0.50101(14) 0.0404(6) Uani d 1 . .
C C11 0.1989(3) 0.2836(3) 0.14731(12) 0.0272(4) Uani d 1 . .
C C12 0.1754(3) 0.1136(3) 0.12614(14) 0.0370(5) Uani d 1 . .
C C13 0.2103(4) 0.0286(4) 0.05606(16) 0.0505(7) Uani d 1 . .
H H13 0.1931 -0.0854 0.0441 0.061 Uiso calc 1 . .
C C14 0.2691(4) 0.1077(4) 0.00418(16) 0.0556(8) Uani d 1 . .
H H14 0.2951 0.0489 -0.0430 0.067 Uiso calc 1 . .
C C15 0.2907(3) 0.2733(4) 0.02066(14) 0.0469(7) Uani d 1 . .
H H15 0.3285 0.3283 -0.0159 0.056 Uiso calc 1 . .
C C16 0.2569(3) 0.3602(3) 0.09140(12) 0.0325(5) Uani d 1 . .
C C17 0.1085(4) 0.0061(3) 0.17596(16) 0.0464(7) Uani d 1 . .
C C18 0.2860(3) 0.5396(3) 0.10516(14) 0.0394(5) Uani d 1 . .
C C21 0.0571(2) 0.5121(2) 0.24760(11) 0.0242(4) Uani d 1 . .
C C22 -0.1085(3) 0.4893(3) 0.21030(13) 0.0298(4) Uani d 1 . .
C C23 -0.2119(3) 0.5999(3) 0.23061(16) 0.0406(6) Uani d 1 . .
H H23 -0.3220 0.5799 0.2044 0.049 Uiso calc 1 . .
C C24 -0.1565(4) 0.7376(3) 0.28810(18) 0.0483(7) Uani d 1 . .
H H24 -0.2287 0.8111 0.3027 0.058 Uiso calc 1 . .
C C25 0.0036(4) 0.7680(3) 0.32414(15) 0.0428(6) Uani d 1 . .
H H25 0.0431 0.8647 0.3630 0.051 Uiso calc 1 . .
C C26 0.1097(3) 0.6588(3) 0.30464(12) 0.0306(4) Uani d 1 . .
C C27 -0.1848(3) 0.3437(3) 0.14630(15) 0.0392(5) Uani d 1 . .
C C28 0.2826(3) 0.7167(3) 0.35012(15) 0.0406(6) Uani d 1 . .
F F71 0.7803(2) 0.2920(2) 0.33426(14) 0.0713(6) Uani d 1 . .
F F72 0.7171(2) 0.1194(3) 0.39956(12) 0.0760(7) Uani d 1 . .
F F73 0.6457(2) 0.0600(2) 0.27897(12) 0.0669(5) Uani d 1 . .
F F81 0.0806(5) 0.3694(6) 0.50855(18) 0.0785(12) Uani d 0.725(6) A 1
F F82 0.1472(7) 0.1468(4) 0.5053(2) 0.1009(15) Uani d 0.725(6) A 1
F F83 0.3141(4) 0.3594(6) 0.56332(13) 0.0763(12) Uani d 0.725(6) A 1
F F81' 0.1855(16) 0.4388(12) 0.5349(6) 0.087(3) Uani d 0.275(6) A 2
F F82' 0.0597(10) 0.2126(14) 0.4890(5) 0.071(3) Uani d 0.275(6) A 2
F F83' 0.2876(11) 0.2312(14) 0.5477(5) 0.069(2) Uani d 0.275(6) A 2
F F171 0.2311(3) -0.0563(2) 0.20595(12) 0.0681(6) Uani d 1 . .
F F172 -0.0045(3) -0.12056(19) 0.13317(11) 0.0633(5) Uani d 1 . .
F F173 0.0349(2) 0.07395(19) 0.23369(9) 0.0530(4) Uani d 1 . .
F F181 0.3832(3) 0.5931(3) 0.05786(13) 0.0761(6) Uani d 1 . .
F F182 0.1460(2) 0.5972(2) 0.09648(11) 0.0560(4) Uani d 1 . .
F F183 0.3600(2) 0.61527(19) 0.17693(9) 0.0501(4) Uani d 1 . .
F F271 -0.35104(19) 0.3265(3) 0.13199(12) 0.0717(6) Uani d 1 . .
F F272 -0.1578(2) 0.20576(19) 0.16169(10) 0.0521(4) Uani d 1 . .
F F273 -0.1271(2) 0.3454(2) 0.08002(9) 0.0541(4) Uani d 1 . .
F F281 0.3319(3) 0.87464(19) 0.35850(13) 0.0681(6) Uani d 1 . .
F F282 0.2838(2) 0.6960(2) 0.42167(9) 0.0599(5) Uani d 1 . .
F F283 0.40321(18) 0.64729(18) 0.32038(9) 0.0454(4) Uani d 1 . .

loop_
_atom_site_aniso_label
_atom_site_aniso_U_11
_atom_site_aniso_U_22
_atom_site_aniso_U_33
_atom_site_aniso_U_12
_atom_site_aniso_U_13
_atom_site_aniso_U_23
B1 0.0197(9) 0.0246(10) 0.0258(10) 0.0025(8) 0.0021(8) 0.0068(8)
C1 0.0225(9) 0.0240(9) 0.0254(9) 0.0057(7) 0.0007(7) 0.0058(8)
C2 0.0236(9) 0.0296(10) 0.0254(9) 0.0071(8) 0.0038(7) 0.0062(8)
C3 0.0233(9) 0.0279(10) 0.0320(11) 0.0068(8) -0.0007(8) 0.0065(8)
C4 0.0269(10) 0.0313(11) 0.0282(10) 0.0045(8) -0.0042(8) 0.0095(8)
C5 0.0288(10) 0.0314(11) 0.0248(10) 0.0038(8) 0.0025(8) 0.0082(8)
C6 0.0203(9) 0.0303(10) 0.0283(10) 0.0070(8) 0.0028(7) 0.0079(8)
C7 0.0309(11) 0.0481(14) 0.0459(14) 0.0177(10) 0.0040(10) 0.0172(11)
C8 0.0397(13) 0.0572(16) 0.0291(11) 0.0122(11) 0.0071(10) 0.0175(11)
C11 0.0243(9) 0.0340(11) 0.0240(9) 0.0120(8) -0.0005(7) 0.0062(8)
C12 0.0401(12) 0.0361(12) 0.0311(11) 0.0153(10) -0.0059(9) 0.0004(9)
C13 0.0570(17) 0.0476(15) 0.0385(14) 0.0220(13) -0.0067(12) -0.0088(12)
C14 0.0517(16) 0.071(2) 0.0330(13) 0.0214(14) 0.0031(12) -0.0145(13)
C15 0.0350(12) 0.079(2) 0.0260(11) 0.0128(12) 0.0073(9) 0.0083(12)
C16 0.0244(10) 0.0492(13) 0.0259(10) 0.0125(9) 0.0037(8) 0.0097(9)
C17 0.0580(16) 0.0277(12) 0.0468(15) 0.0035(11) -0.0161(12) 0.0082(11)
C18 0.0347(12) 0.0531(15) 0.0358(12) 0.0055(10) 0.0104(10) 0.0217(11)
C21 0.0261(9) 0.0276(10) 0.0220(9) 0.0080(8) 0.0050(7) 0.0098(8)
C22 0.0265(10) 0.0392(12) 0.0297(10) 0.0119(9) 0.0071(8) 0.0152(9)
C23 0.0322(11) 0.0518(15) 0.0487(14) 0.0206(11) 0.0112(10) 0.0234(12)
C24 0.0566(16) 0.0463(15) 0.0569(17) 0.0325(13) 0.0234(13) 0.0214(13)
C25 0.0615(16) 0.0322(12) 0.0399(13) 0.0191(11) 0.0153(12) 0.0095(10)
C26 0.0399(12) 0.0277(10) 0.0267(10) 0.0095(9) 0.0055(9) 0.0095(8)
C27 0.0232(10) 0.0539(15) 0.0388(13) 0.0064(10) -0.0011(9) 0.0107(11)
C28 0.0523(15) 0.0267(11) 0.0370(12) 0.0001(10) -0.0044(11) 0.0058(9)
F71 0.0285(8) 0.0730(13) 0.1181(18) 0.0125(8) 0.0192(9) 0.0297(12)
F72 0.0612(11) 0.1286(19) 0.0690(12) 0.0639(12) 0.0133(9) 0.0533(13)
F73 0.0589(11) 0.0714(12) 0.0703(12) 0.0408(10) 0.0088(9) -0.0014(10)
F81 0.074(2) 0.141(3) 0.0527(16) 0.065(2) 0.0361(14) 0.0464(17)
F82 0.161(3) 0.0634(18) 0.092(2) 0.0052(19) 0.081(2) 0.0332(16)
F83 0.0596(15) 0.130(3) 0.0243(11) -0.0035(16) 0.0038(10) 0.0042(14)
F81' 0.101(5) 0.081(4) 0.077(4) 0.012(3) 0.041(3) 0.008(3)
F82' 0.055(3) 0.096(4) 0.058(3) -0.010(3) 0.022(3) 0.021(3)
F83' 0.070(4) 0.100(4) 0.053(3) 0.030(3) 0.013(3) 0.042(3)
F171 0.0820(13) 0.0443(9) 0.0746(13) 0.0144(9) -0.0285(10) 0.0221(9)
F172 0.0798(12) 0.0321(8) 0.0611(11) -0.0066(8) -0.0246(9) 0.0034(7)
F173 0.0697(11) 0.0397(8) 0.0437(9) -0.0079(7) 0.0036(8) 0.0126(7)
F181 0.0886(15) 0.0794(14) 0.0734(13) 0.0057(11) 0.0504(12) 0.0361(11)
F182 0.0523(10) 0.0543(10) 0.0704(12) 0.0198(8) 0.0039(8) 0.0285(9)
F183 0.0522(9) 0.0461(9) 0.0472(9) -0.0026(7) -0.0010(7) 0.0134(7)
F271 0.0233(7) 0.0952(15) 0.0786(13) 0.0074(8) -0.0080(8) -0.0052(11)
F272 0.0503(9) 0.0404(8) 0.0564(10) -0.0021(7) -0.0004(7) 0.0043(7)
F273 0.0512(9) 0.0752(12) 0.0298(7) 0.0065(8) 0.0001(6) 0.0068(7)
F281 0.0776(13) 0.0268(8) 0.0852(14) -0.0087(8) -0.0163(10) 0.0080(8)
F282 0.0724(12) 0.0670(11) 0.0311(8) 0.0055(9) -0.0105(7) 0.0063(7)
F283 0.0331(7) 0.0431(8) 0.0529(9) -0.0028(6) -0.0048(6) 0.0090(7)

loop_
_atom_type_symbol
_atom_type_description
_atom_type_scat_dispersion_real
_atom_type_scat_dispersion_imag
_atom_type_scat_source
C C 0.0033 0.0016 'International Tables Vol C Tables 4.2.6.8 and 6.1.1.4'
H H 0.0000 0.0000 'International Tables Vol C Tables 4.2.6.8 and 6.1.1.4'
B B 0.0013 0.0007 'International Tables Vol C Tables 4.2.6.8 and 6.1.1.4'
F F 0.0171 0.0103 'International Tables Vol C Tables 4.2.6.8 and 6.1.1.4'

loop_
_geom_angle_atom_site_label_1
_geom_angle_atom_site_label_2
_geom_angle_atom_site_label_3
_geom_angle
C1 B1 C21 119.09(18)
C1 B1 C11 116.00(18)
C21 B1 C11 124.89(17)
C2 C1 C6 117.52(18)
C2 C1 B1 120.66(18)
C6 C1 B1 121.76(18)
C3 C2 C1 121.41(19)
C3 C2 H2 119.3
C1 C2 H2 119.3
C2 C3 C4 120.54(19)
C2 C3 C7 118.7(2)
C4 C3 C7 120.7(2)
C3 C4 C5 118.62(19)
C3 C4 H4 120.7
C5 C4 H4 120.7
C6 C5 C4 121.15(19)
C6 C5 C8 120.3(2)
C4 C5 C8 118.59(19)
C5 C6 C1 120.73(19)
C5 C6 H6 119.6
C1 C6 H6 119.6
F72 C7 F71 108.6(2)
F72 C7 F73 105.8(2)
F71 C7 F73 104.4(2)
F72 C7 C3 113.5(2)
F71 C7 C3 112.3(2)
F73 C7 C3 111.8(2)
F82' C8 F83' 104.4(7)
F82' C8 F81' 103.2(7)
F83' C8 F81' 111.6(7)
F81 C8 F82 105.4(3)
F81 C8 F83 106.1(3)
F82 C8 F83 105.9(3)
F82' C8 C5 113.1(4)
F83' C8 C5 113.1(4)
F81 C8 C5 114.7(2)
F81' C8 C5 110.9(5)
F82 C8 C5 111.6(3)
F83 C8 C5 112.5(2)
C16 C11 C12 115.1(2)
C16 C11 B1 123.2(2)
C12 C11 B1 121.5(2)
C13 C12 C11 122.3(3)
C13 C12 C17 113.4(2)
C11 C12 C17 124.3(2)
C14 C13 C12 120.6(3)
C14 C13 H13 119.7
C12 C13 H13 119.7
C13 C14 C15 119.8(2)
C13 C14 H14 120.1
C15 C14 H14 120.1
C14 C15 C16 120.0(3)
C14 C15 H15 120.0
C16 C15 H15 120.0
C15 C16 C11 122.1(2)
C15 C16 C18 116.6(2)
C11 C16 C18 121.3(2)
F173 C17 F171 106.9(2)
F173 C17 F172 106.2(3)
F171 C17 F172 105.8(2)
F173 C17 C12 116.3(2)
F171 C17 C12 110.7(2)
F172 C17 C12 110.3(2)
F182 C18 F181 106.0(2)
F182 C18 F183 105.4(2)
F181 C18 F183 106.4(2)
F182 C18 C16 113.3(2)
F181 C18 C16 112.8(2)
F183 C18 C16 112.3(2)
C26 C21 C22 114.65(19)
C26 C21 B1 121.89(18)
C22 C21 B1 123.36(18)
C23 C22 C21 122.3(2)
C23 C22 C27 115.2(2)
C21 C22 C27 122.5(2)
C24 C23 C22 120.7(2)
C24 C23 H23 119.6
C22 C23 H23 119.6
C25 C24 C23 119.4(2)
C25 C24 H24 120.3
C23 C24 H24 120.3
C24 C25 C26 120.9(2)
C24 C25 H25 119.6
C26 C25 H25 119.6
C25 C26 C21 122.0(2)
C25 C26 C28 112.6(2)
C21 C26 C28 125.4(2)
F273 C27 F271 106.5(2)
F273 C27 F272 105.6(2)
F271 C27 F272 105.1(2)
F273 C27 C22 113.5(2)
F271 C27 C22 112.6(2)
F272 C27 C22 112.9(2)
F283 C28 F281 105.9(2)
F283 C28 F282 106.5(2)
F281 C28 F282 106.0(2)
F283 C28 C26 116.0(2)
F281 C28 C26 110.7(2)
F282 C28 C26 111.1(2)

loop_
_geom_bond_atom_site_label_1
_geom_bond_atom_site_label_2
_geom_bond_distance
B1 C1 1.568(3)
B1 C21 1.598(3)
B1 C11 1.603(3)
C1 C2 1.399(3)
C1 C6 1.406(3)
C2 C3 1.389(3)
C2 H2 0.9500
C3 C4 1.390(3)
C3 C7 1.501(3)
C4 C5 1.390(3)
C4 H4 0.9500
C5 C6 1.386(3)
C5 C8 1.504(3)
C6 H6 0.9500
C7 F72 1.320(3)
C7 F71 1.328(3)
C7 F73 1.341(3)
C8 F82' 1.262(8)
C8 F83' 1.299(7)
C8 F81 1.304(4)
C8 F81' 1.311(10)
C8 F82 1.318(4)
C8 F83 1.319(4)
C11 C16 1.415(3)
C11 C12 1.417(3)
C12 C13 1.391(4)
C12 C17 1.522(4)
C13 C14 1.368(5)
C13 H13 0.9500
C14 C15 1.382(5)
C14 H14 0.9500
C15 C16 1.404(3)
C15 H15 0.9500
C16 C18 1.500(4)
C17 F173 1.323(4)
C17 F171 1.346(3)
C17 F172 1.348(3)
C18 F182 1.335(3)
C18 F181 1.335(3)
C18 F183 1.347(3)
C21 C26 1.418(3)
C21 C22 1.421(3)
C22 C23 1.391(3)
C22 C27 1.506(3)
C23 C24 1.372(4)
C23 H23 0.9500
C24 C25 1.367(4)
C24 H24 0.9500
C25 C26 1.397(3)
C25 H25 0.9500
C26 C28 1.518(3)
C27 F273 1.333(3)
C27 F271 1.342(3)
C27 F272 1.342(3)
C28 F283 1.331(3)
C28 F281 1.339(3)
C28 F282 1.348(3)

loop_
_geom_torsion_atom_site_label_1
_geom_torsion_atom_site_label_2
_geom_torsion_atom_site_label_3
_geom_torsion_atom_site_label_4
_geom_torsion
C21 B1 C1 C2 -151.65(19)
C11 B1 C1 C2 29.5(3)
C21 B1 C1 C6 31.2(3)
C11 B1 C1 C6 -147.68(19)
C6 C1 C2 C3 -0.6(3)
B1 C1 C2 C3 -177.88(19)
C1 C2 C3 C4 1.4(3)
C1 C2 C3 C7 179.7(2)
C2 C3 C4 C5 -0.6(3)
C7 C3 C4 C5 -178.8(2)
C3 C4 C5 C6 -1.0(3)
C3 C4 C5 C8 177.9(2)
C4 C5 C6 C1 1.8(3)
C8 C5 C6 C1 -177.1(2)
C2 C1 C6 C5 -1.0(3)
B1 C1 C6 C5 176.28(19)
C2 C3 C7 F72 -171.6(2)
C4 C3 C7 F72 6.6(3)
C2 C3 C7 F71 64.8(3)
C4 C3 C7 F71 -116.9(3)
C2 C3 C7 F73 -52.0(3)
C4 C3 C7 F73 126.2(2)
C6 C5 C8 F82' 55.4(7)
C4 C5 C8 F82' -123.6(7)
C6 C5 C8 F83' 173.8(6)
C4 C5 C8 F83' -5.1(7)
C6 C5 C8 F81 -12.3(4)
C4 C5 C8 F81 168.8(3)
C6 C5 C8 F81' -60.0(7)
C4 C5 C8 F81' 121.1(7)
C6 C5 C8 F82 107.4(4)
C4 C5 C8 F82 -71.5(4)
C6 C5 C8 F83 -133.7(3)
C4 C5 C8 F83 47.3(4)
C1 B1 C11 C16 -124.6(2)
C21 B1 C11 C16 56.6(3)
C1 B1 C11 C12 51.1(3)
C21 B1 C11 C12 -127.7(2)
C16 C11 C12 C13 1.3(3)
B1 C11 C12 C13 -174.7(2)
C16 C11 C12 C17 -177.8(2)
B1 C11 C12 C17 6.1(3)
C11 C12 C13 C14 -0.2(4)
C17 C12 C13 C14 179.0(3)
C12 C13 C14 C15 -1.4(4)
C13 C14 C15 C16 1.8(4)
C14 C15 C16 C11 -0.6(4)
C14 C15 C16 C18 179.1(2)
C12 C11 C16 C15 -0.9(3)
B1 C11 C16 C15 175.1(2)
C12 C11 C16 C18 179.4(2)
B1 C11 C16 C18 -4.7(3)
C13 C12 C17 F173 -163.8(2)
C11 C12 C17 F173 15.4(4)
C13 C12 C17 F171 73.9(3)
C11 C12 C17 F171 -106.9(3)
C13 C12 C17 F172 -42.9(3)
C11 C12 C17 F172 136.3(2)
C15 C16 C18 F182 102.7(2)
C11 C16 C18 F182 -77.6(3)
C15 C16 C18 F181 -17.8(3)
C11 C16 C18 F181 162.0(2)
C15 C16 C18 F183 -138.0(2)
C11 C16 C18 F183 41.7(3)
C1 B1 C21 C26 44.8(3)
C11 B1 C21 C26 -136.4(2)
C1 B1 C21 C22 -131.4(2)
C11 B1 C21 C22 47.3(3)
C26 C21 C22 C23 -2.4(3)
B1 C21 C22 C23 174.1(2)
C26 C21 C22 C27 177.9(2)
B1 C21 C22 C27 -5.7(3)
C21 C22 C23 C24 0.3(4)
C27 C22 C23 C24 -179.9(2)
C22 C23 C24 C25 1.9(4)
C23 C24 C25 C26 -1.8(4)
C24 C25 C26 C21 -0.5(4)
C24 C25 C26 C28 178.8(2)
C22 C21 C26 C25 2.5(3)
B1 C21 C26 C25 -174.0(2)
C22 C21 C26 C28 -176.7(2)
B1 C21 C26 C28 6.7(3)
C23 C22 C27 F273 106.2(2)
C21 C22 C27 F273 -74.1(3)
C23 C22 C27 F271 -14.9(3)
C21 C22 C27 F271 164.9(2)
C23 C22 C27 F272 -133.7(2)
C21 C22 C27 F272 46.1(3)
C25 C26 C28 F283 -160.4(2)
C21 C26 C28 F283 18.9(3)
C25 C26 C28 F281 -39.7(3)
C21 C26 C28 F281 139.6(2)
C25 C26 C28 F282 77.7(3)
C21 C26 C28 F282 -103.0(3)
